data_2202105
loop_
_publ_author_name
'Hong-Yin He'
'Long-Guan Zhu'

_publ_section_title <i>catena</i>-Poly[[bis(4-cyanobenzoato)copper(II)]-\m-4,4'-bipyridine-\k^2^<i>N</i>:<i>N</i>']
_journal_issue 2
_journal_name_full 'Acta Crystallographica Section E'
_journal_page_first o174
_journal_page_last o176
_journal_paper_doi 10.1107/S1600536803000989
_journal_volume 59
_journal_year 2003
_chemical_formula_iupac '[Cu (C8 H4 N O2)2 (C10 H8 N2)]'
_chemical_formula_moiety 'C26 H16 Cu N4 O4'
_chemical_formula_sum 'C26 H16 Cu N4 O4'
_chemical_formula_weight 511.97
_chemical_name_systematic ?
_space_group_IT_number 2
_symmetry_cell_setting triclinic
_symmetry_space_group_name_Hall '-P 1'
_symmetry_space_group_name_H-M 'P -1'
_atom_sites_solution_hydrogens geom
_atom_sites_solution_primary direct
_atom_sites_solution_secondary difmap
_audit_creation_method SHELXL-97
_cell_angle_alpha 99.734(3)
_cell_angle_beta 92.495(4)
_cell_angle_gamma 100.190(4)
_cell_formula_units_Z 1
_cell_length_a 5.3279(10)
_cell_length_b 8.9739(17)
_cell_length_c 12.195(2)
_cell_measurement_reflns_used 978
_cell_measurement_temperature 293(2)
_cell_measurement_theta_max 48.017
_cell_measurement_theta_min 5.278
_cell_volume 563.99(18)
_computing_cell_refinement SMART
_computing_data_collection 'SMART (Bruker, 1997)'
_computing_data_reduction 'SHELXTL (Bruker, 1997)'
_computing_molecular_graphics SHELXTL
_computing_publication_material SHELXTL
_computing_structure_refinement 'SHELXL97 (Sheldrick, 1997)'
_computing_structure_solution 'SHELXS97 (Sheldrick, 1997)'
_diffrn_ambient_temperature 293(2)
_diffrn_measured_fraction_theta_full 0.902
_diffrn_measured_fraction_theta_max 0.902
_diffrn_measurement_device_type 'Bruker SMART CCD area-detector'
_diffrn_measurement_method '\f and \w'
_diffrn_radiation_monochromator graphite
_diffrn_radiation_source 'fine-focus sealed tube'
_diffrn_radiation_type MoK\a
_diffrn_radiation_wavelength 0.71073
_diffrn_reflns_av_R_equivalents 0.0354
_diffrn_reflns_av_sigmaI/netI 0.0838
_diffrn_reflns_limit_h_max 6
_diffrn_reflns_limit_h_min -7
_diffrn_reflns_limit_k_max 8
_diffrn_reflns_limit_k_min -11
_diffrn_reflns_limit_l_max 15
_diffrn_reflns_limit_l_min -15
_diffrn_reflns_number 3490
_diffrn_reflns_theta_full 28.25
_diffrn_reflns_theta_max 28.25
_diffrn_reflns_theta_min 1.70
_exptl_absorpt_coefficient_mu 1.010
_exptl_absorpt_correction_T_max 0.965
_exptl_absorpt_correction_T_min 0.820
_exptl_absorpt_correction_type multi-scan
_exptl_absorpt_process_details '(SADABS; Sheldrick, 1996)'
_exptl_crystal_colour blue
_exptl_crystal_density_diffrn 1.507
_exptl_crystal_density_method 'not measured'
_exptl_crystal_description plate
_exptl_crystal_F_000 261
_exptl_crystal_size_max 0.312
_exptl_crystal_size_mid 0.107
_exptl_crystal_size_min 0.035
_refine_diff_density_max 0.426
_refine_diff_density_min -0.357
_refine_ls_extinction_method none
_refine_ls_goodness_of_fit_ref 0.952
_refine_ls_hydrogen_treatment refall
_refine_ls_matrix_type full
_refine_ls_number_parameters 192
_refine_ls_number_reflns 2504
_refine_ls_number_restraints 4
_refine_ls_restrained_S_all 0.953
_refine_ls_R_factor_all 0.0634
_refine_ls_R_factor_gt 0.0514
_refine_ls_shift/su_max 0.042
_refine_ls_shift/su_mean 0.003
_refine_ls_structure_factor_coef Fsqd
_refine_ls_weighting_details 'calc w = 1/[\s^2^(Fo^2^)+(0.0303P)^2^] where P = (Fo^2^+2Fc^2^)/3'
_refine_ls_weighting_scheme calc
_refine_ls_wR_factor_gt 0.0913
_refine_ls_wR_factor_ref 0.0962
_reflns_number_gt 2053
_reflns_number_total 2504
_reflns_threshold_expression I>2\s(I)
_cod_data_source_file ob6207.cif
_cod_data_source_block I
_cod_depositor_comments
;
The following automatic conversions were performed:
'_symmetry_cell_setting' value 'Triclinic' changed to 'triclinic'
according to '/home/saulius/struct/CIF-dictionaries/cif_core.dic'
dictionary named 'cif_core.dic' version 2.4.1 from 2010-06-29.

Automatic conversion script
Id: cif_fix_enum 1527 2010-12-29 10:47:43Z saulius 

The following automatic conversions were performed:

'_symmetry_cell_setting' value 'Triclinic' changed to 'triclinic'
according to /home/saulius/struct/CIF-dictionaries/cif_core.dic
dictionary named 'cif_core.dic' version 2.4.1 from 2010-06-29.

Automatic conversion script
Id: cif_fix_values 1715 2011-07-08 13:25:40Z adriana 
;
_cod_database_code 2202105
_cod_database_fobs_code 2202105

loop_
_symmetry_equiv_pos_as_xyz
'x, y, z'
'-x, -y, -z'

loop_
_atom_site_label
_atom_site_fract_x
_atom_site_fract_y
_atom_site_fract_z
_atom_site_U_iso_or_equiv
_atom_site_adp_type
_atom_site_calc_flag
_atom_site_refinement_flags
_atom_site_occupancy
_atom_site_disorder_assembly
_atom_site_disorder_group
_atom_site_type_symbol
Cu 0.5000 1.0000 0.5000 0.03066(19) Uani d S 1 . . Cu
O1 0.3001(4) 0.8941(2) 0.36588(17) 0.0399(6) Uani d . 1 . . O
O2 0.5852(5) 1.0203(3) 0.2725(2) 0.0742(9) Uani d . 1 . . O
N1 0.6939(4) 0.8213(3) 0.49639(18) 0.0308(6) Uani d . 1 . . N
N2 -0.3402(9) 0.5813(6) -0.2040(3) 0.146(2) Uani d . 1 . . N
C1 0.8993(6) 0.8275(4) 0.5667(2) 0.0352(8) Uani d . 1 . . C
C2 1.0204(5) 0.7063(3) 0.5704(2) 0.0346(7) Uani d D 1 . . C
C3 0.9394(5) 0.5677(3) 0.4988(2) 0.0283(6) Uani d . 1 . . C
C4 0.7315(6) 0.5622(4) 0.4239(3) 0.0364(8) Uani d . 1 . . C
C5 0.6167(6) 0.6875(3) 0.4257(2) 0.0362(8) Uani d . 1 . . C
C6 0.3881(6) 0.9305(4) 0.2763(3) 0.0414(8) Uani d . 1 . . C
C7 0.2254(6) 0.8525(4) 0.1706(3) 0.0417(8) Uani d . 1 . . C
C8 0.2956(10) 0.8816(7) 0.0725(4) 0.120(2) Uani d D 1 . . C
C9 0.1526(11) 0.8136(8) -0.0273(4) 0.136(3) Uani d D 1 . . C
C10 -0.0661(8) 0.7126(5) -0.0238(3) 0.0664(12) Uani d . 1 . . C
C11 -0.1403(8) 0.6822(5) 0.0747(4) 0.0822(15) Uani d D 1 . . C
C12 0.0071(8) 0.7531(5) 0.1726(3) 0.0686(13) Uani d . 1 . . C
C13 -0.2206(9) 0.6389(6) -0.1251(3) 0.0930(16) Uani d . 1 . . C
H1 0.958(5) 0.922(3) 0.608(2) 0.031(8) Uiso d . 1 . . H
H2 1.152(4) 0.717(3) 0.621(2) 0.046(9) Uiso d D 1 . . H
H3 0.664(5) 0.478(3) 0.375(2) 0.026(7) Uiso d . 1 . . H
H4 0.475(5) 0.687(3) 0.381(2) 0.032(8) Uiso d . 1 . . H
H5 0.445(5) 0.936(5) 0.060(4) 0.107(16) Uiso d D 1 . . H
H6 0.212(8) 0.833(5) -0.094(2) 0.122(18) Uiso d D 1 . . H
H7 -0.299(5) 0.621(4) 0.075(3) 0.116(17) Uiso d D 1 . . H
H8 -0.056(7) 0.727(4) 0.235(3) 0.080(14) Uiso d . 1 . . H

loop_
_atom_site_aniso_label
_atom_site_aniso_U_11
_atom_site_aniso_U_22
_atom_site_aniso_U_33
_atom_site_aniso_U_12
_atom_site_aniso_U_13
_atom_site_aniso_U_23
Cu 0.0388(3) 0.0289(3) 0.0229(3) 0.0133(2) -0.0112(2) -0.0031(2)
O1 0.0500(13) 0.0380(13) 0.0294(11) 0.0175(10) -0.0156(10) -0.0053(10)
O2 0.0598(17) 0.088(2) 0.0538(17) -0.0191(16) -0.0205(14) -0.0063(15)
N1 0.0327(13) 0.0277(13) 0.0305(13) 0.0094(11) -0.0072(11) -0.0002(11)
N2 0.152(4) 0.176(5) 0.065(3) -0.041(4) -0.064(3) -0.016(3)
C1 0.0375(17) 0.0291(17) 0.0340(17) 0.0070(14) -0.0132(14) -0.0055(14)
C2 0.0308(16) 0.0315(17) 0.0376(17) 0.0081(14) -0.0160(14) -0.0023(14)
C3 0.0291(15) 0.0265(16) 0.0286(14) 0.0075(12) -0.0028(12) 0.0021(12)
C4 0.0422(18) 0.0257(17) 0.0358(17) 0.0067(14) -0.0165(15) -0.0056(14)
C5 0.0376(18) 0.0315(17) 0.0366(17) 0.0112(14) -0.0162(15) -0.0020(14)
C6 0.044(2) 0.038(2) 0.0362(19) 0.0100(16) -0.0149(16) -0.0063(15)
C7 0.0432(19) 0.044(2) 0.0306(17) -0.0002(16) -0.0118(15) -0.0006(15)
C8 0.104(4) 0.171(6) 0.043(3) -0.086(4) -0.024(3) 0.023(3)
C9 0.130(5) 0.204(7) 0.027(2) -0.085(4) -0.022(3) 0.020(3)
C10 0.069(3) 0.080(3) 0.033(2) -0.007(2) -0.022(2) -0.006(2)
C11 0.073(3) 0.101(4) 0.045(2) -0.041(3) -0.017(2) 0.002(2)
C12 0.069(3) 0.089(3) 0.032(2) -0.018(2) -0.011(2) 0.006(2)
C13 0.099(3) 0.109(4) 0.047(3) -0.021(3) -0.029(2) -0.002(3)

loop_
_atom_type_symbol
_atom_type_description
_atom_type_scat_dispersion_real
_atom_type_scat_dispersion_imag
_atom_type_scat_source
C C 0.0033 0.0016 'International Tables Vol C Tables 4.2.6.8 and 6.1.1.4'
H H 0.0000 0.0000 'International Tables Vol C Tables 4.2.6.8 and 6.1.1.4'
N N 0.0061 0.0033 'International Tables Vol C Tables 4.2.6.8 and 6.1.1.4'
O O 0.0106 0.0060 'International Tables Vol C Tables 4.2.6.8 and 6.1.1.4'
Cu Cu 0.3201 1.2651 'International Tables Vol C Tables 4.2.6.8 and 6.1.1.4'

loop_
_geom_angle_atom_site_label_1
_geom_angle_atom_site_label_2
_geom_angle_atom_site_label_3
_geom_angle_site_symmetry_1
_geom_angle_site_symmetry_3
_geom_angle
_geom_angle_publ_flag
O1 Cu O1 . 2_676 180.0000(10) ?
O1 Cu N1 . 2_676 89.83(8) ?
O1 Cu N1 2_676 2_676 90.17(8) ?
O1 Cu N1 . . 90.17(8) yes
O1 Cu N1 2_676 . 89.83(8) ?
N1 Cu N1 2_676 . 180.0000(10) ?
C6 O1 Cu . . 114.5(2) yes
C5 N1 C1 . . 115.6(2) ?
C5 N1 Cu . . 121.49(17) ?
C1 N1 Cu . . 122.85(19) ?
N1 C1 C2 . . 123.6(3) ?
N1 C1 H1 . . 113.5(16) ?
C2 C1 H1 . . 122.7(16) ?
C1 C2 C3 . . 120.9(2) ?
C1 C2 H2 . . 118.8(19) ?
C3 C2 H2 . . 120.3(19) ?
C2 C3 C4 . . 115.6(3) ?
C2 C3 C3 . 2_766 122.9(3) ?
C4 C3 C3 . 2_766 121.4(3) ?
C5 C4 C3 . . 120.4(3) ?
C5 C4 H3 . . 117.3(16) ?
C3 C4 H3 . . 122.2(16) ?
N1 C5 C4 . . 123.8(2) ?
N1 C5 H4 . . 112.7(16) ?
C4 C5 H4 . . 123.5(17) ?
O2 C6 O1 . . 124.6(3) yes
O2 C6 C7 . . 120.6(3) ?
O1 C6 C7 . . 114.8(3) ?
C8 C7 C12 . . 117.8(3) ?
C8 C7 C6 . . 120.4(3) ?
C12 C7 C6 . . 121.8(3) ?
C7 C8 C9 . . 122.8(5) ?
C7 C8 H5 . . 126(3) ?
C9 C8 H5 . . 111(3) ?
C10 C9 C8 . . 118.6(5) ?
C10 C9 H6 . . 121(3) ?
C8 C9 H6 . . 120(3) ?
C11 C10 C9 . . 119.4(4) ?
C11 C10 C13 . . 120.0(4) ?
C9 C10 C13 . . 120.6(4) ?
C10 C11 C12 . . 120.3(4) ?
C10 C11 H7 . . 117(3) ?
C12 C11 H7 . . 122(3) ?
C7 C12 C11 . . 121.1(4) ?
C7 C12 H8 . . 124(2) ?
C11 C12 H8 . . 115(2) ?
N2 C13 C10 . . 179.7(6) ?

loop_
_geom_bond_atom_site_label_1
_geom_bond_atom_site_label_2
_geom_bond_site_symmetry_2
_geom_bond_distance
_geom_bond_publ_flag
Cu O1 . 1.9176(18) yes
Cu O1 2_676 1.9176(18) ?
Cu N1 2_676 2.051(2) ?
Cu N1 . 2.051(2) yes
O1 C6 . 1.277(4) yes
O2 C6 . 1.214(4) yes
N1 C5 . 1.341(3) yes
N1 C1 . 1.347(3) yes
N2 C13 . 1.123(4) ?
C1 C2 . 1.365(4) yes
C1 H1 . 0.90(3) ?
C2 C3 . 1.380(4) yes
C2 H2 . 0.895(16) ?
C3 C4 . 1.393(3) yes
C3 C3 2_766 1.478(5) yes
C4 C5 . 1.369(4) yes
C4 H3 . 0.89(2) ?
C5 H4 . 0.92(2) ?
C6 C7 . 1.511(4) ?
C7 C8 . 1.323(6) ?
C7 C12 . 1.339(5) ?
C8 C9 . 1.392(6) ?
C8 H5 . 0.891(19) ?
C9 C10 . 1.350(6) ?
C9 H6 . 0.911(19) ?
C10 C11 . 1.337(6) ?
C10 C13 . 1.443(4) ?
C11 C12 . 1.390(5) ?
C11 H7 . 0.922(19) ?
C12 H8 . 0.89(4) ?
